data_9014683
loop_
_publ_author_name
'Andress, K.'
'Gundermann, J.'

_publ_section_title
;
 Die Struktur von Magnesiumchlorid- und Magnesiumbromidhexahydrat.
 _cod_database_code 1011249
;
_journal_name_full 'Zeitschrift fur Kristallographie'
_journal_page_first 345
_journal_page_last 369
_journal_volume 87
_journal_year 1934
_chemical_formula_sum 'Cl2 Mg O6'
_chemical_name_mineral Bischofite
_space_group_IT_number 12
_symmetry_space_group_name_Hall '-C 2y'
_symmetry_space_group_name_H-M 'C 1 2/m 1'
_cell_angle_alpha 90
_cell_angle_beta 94.00
_cell_angle_gamma 90
_cell_length_a 9.90
_cell_length_b 7.15
_cell_length_c 6.10
_cell_formula_units_Z 2
_cell_volume 430.737
_database_code_amcsd 0018111
_exptl_crystal_density_diffrn 1.474
_cod_duplicate_entry 1011249
_cod_original_formula_sum 'Mg Cl2 O6'
_cod_database_code 9014683

loop_
_space_group_symop_operation_xyz
x,y,z
1/2+x,1/2+y,z
x,-y,z
1/2+x,1/2-y,z
-x,y,-z
1/2-x,1/2+y,-z
-x,-y,-z
1/2-x,1/2-y,-z

loop_
_atom_site_label
_atom_site_fract_x
_atom_site_fract_y
_atom_site_fract_z
_atom_site_attached_hydrogens
Mg1 0.00000 0.00000 0.00000 0
Cl1 0.31800 0.00000 0.61500 0
O1 0.20000 0.00000 0.11000 2
O2 0.96000 0.20000 0.22500 2

loop_
_cod_related_entry_id
_cod_related_entry_database
_cod_related_entry_code
1 AMCSD 0018111
